data_1576952
loop_
_publ_author_name
'Dash, Om Prakash'
'Singh, Anurag'
'Shukla, Rahul K.'
'Volla, Chandra M. R.'

_publ_section_title
;
 Ru(ii)-catalyzed regioselective (3 + 2)-annulation of anilines with
 allenes to access 2-vinylindoles.
;
_journal_issue 12
_journal_name_full 'Chemical science'
_journal_page_first 5944
_journal_page_last 5952
_journal_paper_doi 10.1039/d5sc06303e
_journal_volume 17
_journal_year 2026
_chemical_formula_moiety 'C30 H25 N5'
_chemical_formula_sum 'C30 H25 N5'
_chemical_formula_weight 455.55
_space_group_crystal_system triclinic
_space_group_IT_number 2
_space_group_name_Hall '-P 1'
_space_group_name_H-M_alt 'P -1'
_atom_sites_solution_hydrogens geom
_atom_sites_solution_primary dual
_audit_creation_date 2024-06-18
_audit_creation_method
;
Olex2 1.5-ac6-016
(compiled 2024.01.13 svn.r2f8d729c for Rigaku Oxford Diffraction, GUI svn.r6897)
;
_audit_update_record
;
2025-05-08 deposited with the CCDC.	2025-12-08 downloaded from the CCDC.
;
_cell_angle_alpha 89.340(6)
_cell_angle_beta 80.584(6)
_cell_angle_gamma 77.853(6)
_cell_formula_units_Z 2
_cell_length_a 7.9808(5)
_cell_length_b 11.7665(9)
_cell_length_c 13.3819(10)
_cell_measurement_reflns_used 2490
_cell_measurement_temperature 226(30)
_cell_measurement_theta_max 32.1560
_cell_measurement_theta_min 2.2780
_cell_volume 1211.61(15)
_computing_cell_refinement 'CrysAlisPro 1.171.43.105a (Rigaku OD, 2024)'
_computing_data_collection 'PROGRAM:BIS V6.2.16/2021-10-22 && APEX4 2021.4-0                                '
_computing_data_reduction 'CrysAlisPro 1.171.43.105a (Rigaku OD, 2024)'
_computing_molecular_graphics 'Olex2 1.5-ac6-016 (Dolomanov et al., 2009)'
_computing_publication_material 'Olex2 1.5-ac6-016 (Dolomanov et al., 2009)'
_computing_structure_refinement 'SHELXL 2018/3 (Sheldrick, 2015)'
_computing_structure_solution 'SHELXT 2018/2 (Sheldrick, 2018)'
_diffrn_ambient_environment N~2~
_diffrn_ambient_temperature 226(30)
_diffrn_detector 'CCD plate'
_diffrn_measured_fraction_theta_full 1.000
_diffrn_measured_fraction_theta_max 1.000
_diffrn_measurement_details
;
List of Runs (angles in degrees, time in seconds):

  # Type    Start    End  Width  t~exp~   \w     \q     \k     \f   Frames
#--------------------------------------------------------------------------
  1  \f   -349.73  10.27   1.00    4.00   9.42 -12.98 -31.50    --   360
  2  \w    -65.46  -0.46   1.00    4.00    --  -16.01  94.56 145.16   65
  3  \w    -68.91   0.09   1.00    4.00    --  -19.47  94.56 -34.84   69
  4  \w   -108.63  15.37   1.00    4.00    --  -12.98 -59.25  20.08  124
  5  \w   -108.63  15.37   1.00    4.00    --  -12.98 -59.25 173.08  124
  6  \w    -65.46  -0.46   1.00    4.00    --  -16.01  94.56  73.16   65
  7  \w    -65.46  -0.46   1.00    4.00    --  -16.01  94.56   1.16   65
  8  \w   -108.63  15.37   1.00    4.00    --  -12.98 -59.25 -84.92  124
  9  \f   -339.92  20.08   1.00    4.00  16.12 -12.98 -59.25    --   360
;
_diffrn_measurement_device 'abstract diffractometer'
_diffrn_measurement_device_type 'Saxi-CrysAlisPro-abstract goniometer imported SAXI images'
_diffrn_measurement_method '\w and \f scans'
_diffrn_orient_matrix_type 'CrysAlisPro convention (1999,Acta A55,543-557)'
_diffrn_orient_matrix_UB_11 0.0223277000
_diffrn_orient_matrix_UB_12 0.0472651000
_diffrn_orient_matrix_UB_13 -0.0287172000
_diffrn_orient_matrix_UB_21 -0.0438870000
_diffrn_orient_matrix_UB_22 -0.0142313000
_diffrn_orient_matrix_UB_23 -0.0385806000
_diffrn_orient_matrix_UB_31 -0.0779178000
_diffrn_orient_matrix_UB_32 0.0369838000
_diffrn_orient_matrix_UB_33 0.0239841000
_diffrn_radiation_monochromator graphite
_diffrn_radiation_probe x-ray
_diffrn_radiation_type 'Mo K\a'
_diffrn_radiation_wavelength 0.71073
_diffrn_reflns_av_R_equivalents 0.1595
_diffrn_reflns_av_unetI/netI 0.0735
_diffrn_reflns_Laue_measured_fraction_full 1.000
_diffrn_reflns_Laue_measured_fraction_max 1.000
_diffrn_reflns_limit_h_max 9
_diffrn_reflns_limit_h_min -9
_diffrn_reflns_limit_k_max 13
_diffrn_reflns_limit_k_min -13
_diffrn_reflns_limit_l_max 15
_diffrn_reflns_limit_l_min -15
_diffrn_reflns_number 42095
_diffrn_reflns_point_group_measured_fraction_full 1.000
_diffrn_reflns_point_group_measured_fraction_max 1.000
_diffrn_reflns_theta_full 24.999
_diffrn_reflns_theta_max 24.999
_diffrn_reflns_theta_min 1.771
_diffrn_source 'fine-focus sealed X-ray tube'
_diffrn_source_type 'Enhance (Mo) X-ray Source'
_exptl_absorpt_coefficient_mu 0.076
_exptl_absorpt_correction_T_max 1.00000
_exptl_absorpt_correction_T_min 0.66510
_exptl_absorpt_correction_type multi-scan
_exptl_absorpt_process_details
;
CrysAlisPro 1.171.43.105a (Rigaku Oxford Diffraction, 2024)
Empirical absorption correction using spherical harmonics,
implemented in SCALE3 ABSPACK scaling algorithm.
;
_exptl_crystal_colour colourless
_exptl_crystal_colour_primary colourless
_exptl_crystal_density_diffrn 1.249
_exptl_crystal_description block
_exptl_crystal_F_000 480
_exptl_crystal_size_max 0.0765
_exptl_crystal_size_mid 0.0657
_exptl_crystal_size_min 0.0345
_refine_diff_density_max 0.166
_refine_diff_density_min -0.224
_refine_diff_density_rms 0.045
_refine_ls_extinction_method none
_refine_ls_goodness_of_fit_ref 0.989
_refine_ls_hydrogen_treatment constr
_refine_ls_matrix_type full
_refine_ls_number_parameters 319
_refine_ls_number_reflns 4261
_refine_ls_number_restraints 0
_refine_ls_restrained_S_all 0.989
_refine_ls_R_factor_all 0.1152
_refine_ls_R_factor_gt 0.0576
_refine_ls_shift/su_max 0.000
_refine_ls_shift/su_mean 0.000
_refine_ls_structure_factor_coef Fsqd
_refine_ls_weighting_details 'w=1/[\s^2^(Fo^2^)+(0.0726P)^2^] where P=(Fo^2^+2Fc^2^)/3'
_refine_ls_weighting_scheme calc
_refine_ls_wR_factor_gt 0.1356
_refine_ls_wR_factor_ref 0.1660
_reflns_Friedel_coverage 0.000
_reflns_number_gt 2359
_reflns_number_total 4261
_reflns_threshold_expression 'I > 2\s(I)'
_cod_data_source_file d5sc06303e2.cif
_cod_data_source_block cmrv_op_dapph_autored
_cod_depositor_comments 'Adding full bibliography for 1576951--1576952.cif.'
_cod_database_code 1576952
_shelx_shelxl_version_number 2018/3
_shelx_space_group_comment
;
The symmetry employed for this shelxl refinement is uniquely defined
by the following loop, which should always be used as a source of
symmetry information in preference to the above space-group names.
They are only intended as comments.
;
_shelx_estimated_absorpt_t_max 0.997
_shelx_estimated_absorpt_t_min 0.994
_olex2_refinement_description
;
1. Fixed Uiso
 At 1.2 times of:
  All C(H) groups, All N(H) groups
 At 1.5 times of:
  All C(H,H,H) groups
2.a Aromatic/amide H refined with riding coordinates:
 N004(H004), C007(H007), C009(H009), C00A(H00A), C00H(H00H), C00I(H00I),
 C00J(H00J), C00K(H00K), C00L(H00L), C00N(H00N), C00P(H00P), C00S(H00S),
 C00T(H00T), C00U(H00U), C00V(H00V), C00W(H00W)
2.b Idealised Me refined as rotating group:
 C00X(H00B,H00C,H00D), C00Y(H00E,H00F,H00G), C00Z(H00M,H00O,H00Q)
;
_olex2_submission_special_instructions 'No special instructions were received'
_oxdiff_exptl_absorpt_empirical_details
;
Empirical correction (ABSPACK) includes:
- Absorption correction using spherical harmonics
- Frame scaling
;
_oxdiff_exptl_absorpt_empirical_full_max 2.796
_oxdiff_exptl_absorpt_empirical_full_min 0.480

loop_
_space_group_symop_operation_xyz
'x, y, z'
'-x, -y, -z'

loop_
_atom_site_label
_atom_site_type_symbol
_atom_site_fract_x
_atom_site_fract_y
_atom_site_fract_z
_atom_site_U_iso_or_equiv
_atom_site_adp_type
_atom_site_occupancy
_atom_site_site_symmetry_order
_atom_site_calc_flag
_atom_site_refinement_flags_posn
_atom_site_refinement_flags_adp
_atom_site_refinement_flags_occupancy
_atom_site_disorder_assembly
_atom_site_disorder_group
N001 N 0.6178(2) 0.31762(16) 0.58294(15) 0.0484(6) Uani 1 1 d . . . . .
N002 N 0.5716(3) 0.51945(18) 0.59868(16) 0.0509(6) Uani 1 1 d . . . . .
N003 N 0.4244(3) 0.40860(17) 0.72028(16) 0.0536(6) Uani 1 1 d . . . . .
N004 N 0.2147(3) 0.4928(2) 0.85085(17) 0.0675(7) Uani 1 1 d . . . . .
H004 H 0.228983 0.424843 0.878351 0.081 Uiso 1 1 calc R U . . .
C005 C 0.7820(3) 0.2961(2) 0.52340(19) 0.0484(7) Uani 1 1 d . . . . .
C006 C 0.5331(3) 0.4218(2) 0.63747(19) 0.0468(6) Uani 1 1 d . . . . .
C007 C 0.4753(3) 0.6162(2) 0.6489(2) 0.0526(7) Uani 1 1 d . . . . .
H007 H 0.496577 0.688434 0.625945 0.063 Uiso 1 1 calc R U . . .
C008 C 0.5497(3) 0.2152(2) 0.58167(19) 0.0497(7) Uani 1 1 d . . . . .
C009 C 0.3774(3) 0.2073(2) 0.6305(2) 0.0535(7) Uani 1 1 d . . . . .
H009 H 0.286976 0.273432 0.633356 0.064 Uiso 1 1 calc R U . . .
C00A C 0.3494(3) 0.6159(2) 0.7306(2) 0.0538(7) Uani 1 1 d . . . . .
H00A H 0.279930 0.685313 0.760945 0.065 Uiso 1 1 calc R U . . .
C00B C 0.8169(3) 0.1813(2) 0.4858(2) 0.0508(7) Uani 1 1 d . . . . .
C00C C 0.3285(3) 0.5075(2) 0.76697(19) 0.0516(7) Uani 1 1 d . . . . .
C00D C 0.1737(3) 0.0900(2) 0.7205(2) 0.0541(7) Uani 1 1 d . . . . .
N00E N 1.3802(3) 0.1421(2) 0.2767(2) 0.0865(9) Uani 1 1 d . . . . .
C00F C 1.0933(3) 0.2076(2) 0.4010(2) 0.0558(7) Uani 1 1 d . . . . .
C00G C 0.0732(3) 0.5816(2) 0.8969(2) 0.0562(7) Uani 1 1 d . . . . .
C00H C 0.3417(3) 0.1097(2) 0.6718(2) 0.0564(7) Uani 1 1 d . . . . .
H00H H 0.436204 0.046174 0.669101 0.068 Uiso 1 1 calc R U . . .
C00I C 0.6701(3) 0.1337(2) 0.5232(2) 0.0554(7) Uani 1 1 d . . . . .
H00I H 0.658299 0.057828 0.509701 0.067 Uiso 1 1 calc R U . . .
C00J C 0.0168(3) 0.1645(3) 0.7115(2) 0.0616(8) Uani 1 1 d . . . . .
H00J H 0.017416 0.230839 0.671648 0.074 Uiso 1 1 calc R U . . .
C00K C 1.0577(3) 0.3206(2) 0.4422(2) 0.0615(8) Uani 1 1 d . . . . .
H00K H 1.141797 0.366273 0.427810 0.074 Uiso 1 1 calc R U . . .
C00L C 0.9029(3) 0.3661(2) 0.5029(2) 0.0588(8) Uani 1 1 d . . . . .
H00L H 0.879246 0.442329 0.529842 0.071 Uiso 1 1 calc R U . . .
C00M C 0.0978(3) 0.6566(2) 0.9701(2) 0.0574(7) Uani 1 1 d . . . . .
C00N C 0.9737(3) 0.1370(2) 0.4235(2) 0.0561(7) Uani 1 1 d . . . . .
H00N H 0.998495 0.060554 0.397002 0.067 Uiso 1 1 calc R U . . .
C00O C -0.0877(4) 0.5884(3) 0.8682(2) 0.0636(8) Uani 1 1 d . . . . .
C00P C -0.0456(3) 0.7389(2) 1.0154(2) 0.0622(8) Uani 1 1 d . . . . .
H00P H -0.031395 0.789943 1.065382 0.075 Uiso 1 1 calc R U . . .
C00Q C 1.2533(4) 0.1689(2) 0.3324(2) 0.0653(8) Uani 1 1 d . . . . .
C00R C -0.2079(4) 0.7478(3) 0.9893(2) 0.0645(8) Uani 1 1 d . . . . .
C00S C -0.1394(4) 0.1432(3) 0.7596(2) 0.0702(9) Uani 1 1 d . . . . .
H00S H -0.243655 0.194882 0.752314 0.084 Uiso 1 1 calc R U . . .
C00T C 0.1658(4) -0.0072(3) 0.7790(2) 0.0694(9) Uani 1 1 d . . . . .
H00T H 0.269511 -0.060090 0.785260 0.083 Uiso 1 1 calc R U . . .
C00U C -0.2255(4) 0.6729(3) 0.9147(2) 0.0728(9) Uani 1 1 d . . . . .
H00U H -0.334844 0.679465 0.895011 0.087 Uiso 1 1 calc R U . . .
C00V C -0.1437(4) 0.0471(3) 0.8181(2) 0.0780(10) Uani 1 1 d . . . . .
H00V H -0.250291 0.032770 0.851049 0.094 Uiso 1 1 calc R U . . .
C00W C 0.0106(4) -0.0285(3) 0.8280(3) 0.0836(10) Uani 1 1 d . . . . .
H00W H 0.009173 -0.094421 0.868334 0.100 Uiso 1 1 calc R U . . .
C00X C 0.2743(4) 0.6511(3) 0.9986(3) 0.0860(11) Uani 1 1 d . . . . .
H00B H 0.331576 0.570434 1.004023 0.129 Uiso 1 1 calc R U . . .
H00C H 0.261169 0.691308 1.063167 0.129 Uiso 1 1 calc R U . . .
H00D H 0.343742 0.687847 0.946959 0.129 Uiso 1 1 calc R U . . .
C00Y C -0.3620(4) 0.8385(3) 1.0401(3) 0.0978(12) Uani 1 1 d . . . . .
H00E H -0.418905 0.806275 1.100122 0.147 Uiso 1 1 calc R U . . .
H00F H -0.443568 0.861078 0.993463 0.147 Uiso 1 1 calc R U . . .
H00G H -0.321964 0.906216 1.059351 0.147 Uiso 1 1 calc R U . . .
C00Z C -0.1102(5) 0.5077(3) 0.7872(3) 0.0953(11) Uani 1 1 d . . . . .
H00M H -0.031298 0.515485 0.725426 0.143 Uiso 1 1 calc R U . . .
H00O H -0.228969 0.527434 0.774453 0.143 Uiso 1 1 calc R U . . .
H00Q H -0.084829 0.428101 0.809594 0.143 Uiso 1 1 calc R U . . .

loop_
_atom_site_aniso_label
_atom_site_aniso_U_11
_atom_site_aniso_U_22
_atom_site_aniso_U_33
_atom_site_aniso_U_23
_atom_site_aniso_U_13
_atom_site_aniso_U_12
N001 0.0546(13) 0.0388(12) 0.0536(13) 0.0001(10) -0.0046(11) -0.0174(10)
N002 0.0577(13) 0.0431(13) 0.0532(14) 0.0011(11) -0.0047(11) -0.0171(11)
N003 0.0635(13) 0.0438(13) 0.0513(14) 0.0014(11) 0.0034(11) -0.0162(11)
N004 0.0805(16) 0.0518(15) 0.0616(16) 0.0076(12) 0.0129(13) -0.0144(12)
C005 0.0517(15) 0.0439(15) 0.0498(16) 0.0036(13) -0.0021(13) -0.0155(12)
C006 0.0521(15) 0.0415(16) 0.0488(16) -0.0011(13) -0.0062(13) -0.0154(12)
C007 0.0571(15) 0.0440(16) 0.0577(17) -0.0003(14) -0.0057(14) -0.0160(13)
C008 0.0576(16) 0.0446(16) 0.0502(16) 0.0045(13) -0.0063(13) -0.0204(13)
C009 0.0543(15) 0.0479(16) 0.0592(18) -0.0002(14) -0.0035(13) -0.0173(13)
C00A 0.0603(16) 0.0428(16) 0.0562(18) -0.0001(13) 0.0007(14) -0.0141(12)
C00B 0.0565(15) 0.0430(15) 0.0550(17) 0.0006(13) -0.0067(13) -0.0173(12)
C00C 0.0589(16) 0.0472(16) 0.0487(16) 0.0012(14) -0.0018(13) -0.0168(13)
C00D 0.0611(17) 0.0477(17) 0.0570(18) 0.0005(14) -0.0046(14) -0.0236(14)
N00E 0.0623(16) 0.0662(18) 0.120(2) -0.0069(16) 0.0177(16) -0.0126(14)
C00F 0.0543(16) 0.0455(16) 0.0650(19) -0.0007(14) 0.0003(14) -0.0123(13)
C00G 0.0598(17) 0.0561(17) 0.0483(16) 0.0024(14) 0.0070(14) -0.0146(14)
C00H 0.0583(16) 0.0495(17) 0.0625(18) 0.0031(14) -0.0029(14) -0.0191(13)
C00I 0.0600(16) 0.0439(16) 0.0639(18) -0.0029(14) -0.0022(14) -0.0204(13)
C00J 0.0641(18) 0.0633(19) 0.0616(19) -0.0033(15) -0.0068(15) -0.0257(15)
C00K 0.0575(17) 0.0454(17) 0.081(2) 0.0000(15) 0.0010(15) -0.0181(13)
C00L 0.0616(17) 0.0407(16) 0.073(2) -0.0056(14) 0.0016(15) -0.0177(13)
C00M 0.0548(16) 0.0621(18) 0.0556(17) 0.0044(15) -0.0006(14) -0.0196(14)
C00N 0.0591(16) 0.0416(15) 0.0659(19) -0.0042(14) -0.0018(14) -0.0133(13)
C00O 0.073(2) 0.070(2) 0.0502(18) 0.0074(15) -0.0086(15) -0.0223(16)
C00P 0.0649(18) 0.0639(19) 0.0548(18) -0.0039(15) 0.0027(15) -0.0159(15)
C00Q 0.0581(18) 0.0449(17) 0.091(2) 0.0002(16) -0.0009(17) -0.0146(14)
C00R 0.0583(18) 0.066(2) 0.066(2) 0.0113(17) -0.0029(15) -0.0133(15)
C00S 0.0615(19) 0.082(2) 0.068(2) -0.0059(19) -0.0059(16) -0.0214(17)
C00T 0.0705(19) 0.0563(19) 0.079(2) 0.0102(17) 0.0039(16) -0.0205(15)
C00U 0.0621(19) 0.090(2) 0.070(2) 0.0116(19) -0.0166(16) -0.0218(17)
C00V 0.067(2) 0.091(3) 0.076(2) -0.006(2) 0.0111(17) -0.0356(19)
C00W 0.089(2) 0.065(2) 0.095(3) 0.0157(19) 0.011(2) -0.0326(19)
C00X 0.0641(19) 0.108(3) 0.087(2) -0.009(2) -0.0046(18) -0.0269(18)
C00Y 0.072(2) 0.094(3) 0.113(3) -0.009(2) 0.001(2) 0.0006(19)
C00Z 0.117(3) 0.112(3) 0.071(2) -0.008(2) -0.028(2) -0.043(2)

loop_
_atom_type_symbol
_atom_type_description
_atom_type_scat_dispersion_real
_atom_type_scat_dispersion_imag
_atom_type_scat_source
C C 0.0033 0.0016 'International Tables Vol C Tables 4.2.6.8 and 6.1.1.4'
H H 0.0000 0.0000 'International Tables Vol C Tables 4.2.6.8 and 6.1.1.4'
N N 0.0061 0.0033 'International Tables Vol C Tables 4.2.6.8 and 6.1.1.4'

loop_
_geom_angle_atom_site_label_1
_geom_angle_atom_site_label_2
_geom_angle_atom_site_label_3
_geom_angle
_geom_angle_site_symmetry_1
_geom_angle_site_symmetry_3
_geom_angle_publ_flag
C005 N001 C006 126.5(2) . . ?
C005 N001 C008 108.19(19) . . ?
C006 N001 C008 125.3(2) . . ?
C006 N002 C007 113.4(2) . . ?
C006 N003 C00C 115.8(2) . . ?
C00C N004 H004 117.9 . . ?
C00C N004 C00G 124.3(2) . . ?
C00G N004 H004 117.9 . . ?
N001 C005 C00B 107.6(2) . . ?
C00L C005 N001 130.6(2) . . ?
C00L C005 C00B 121.8(2) . . ?
N002 C006 N001 116.3(2) . . ?
N003 C006 N001 115.0(2) . . ?
N003 C006 N002 128.6(2) . . ?
N002 C007 H007 117.9 . . ?
N002 C007 C00A 124.2(3) . . ?
C00A C007 H007 117.9 . . ?
N001 C008 C009 123.8(2) . . ?
C00I C008 N001 107.8(2) . . ?
C00I C008 C009 128.3(2) . . ?
C008 C009 H009 118.8 . . ?
C00H C009 C008 122.5(2) . . ?
C00H C009 H009 118.8 . . ?
C007 C00A H00A 121.7 . . ?
C007 C00A C00C 116.7(2) . . ?
C00C C00A H00A 121.7 . . ?
C005 C00B C00I 107.4(2) . . ?
C00N C00B C005 119.5(2) . . ?
C00N C00B C00I 133.1(2) . . ?
N003 C00C N004 115.3(2) . . ?
N003 C00C C00A 121.0(2) . . ?
N004 C00C C00A 123.7(2) . . ?
C00J C00D C00H 123.2(3) . . ?
C00T C00D C00H 119.6(3) . . ?
C00T C00D C00J 117.1(3) . . ?
C00K C00F C00Q 118.2(2) . . ?
C00N C00F C00K 120.5(2) . . ?
C00N C00F C00Q 121.3(2) . . ?
C00M C00G N004 120.0(3) . . ?
C00O C00G N004 118.2(3) . . ?
C00O C00G C00M 121.8(3) . . ?
C009 C00H C00D 127.7(3) . . ?
C009 C00H H00H 116.2 . . ?
C00D C00H H00H 116.2 . . ?
C008 C00I C00B 109.1(2) . . ?
C008 C00I H00I 125.5 . . ?
C00B C00I H00I 125.5 . . ?
C00D C00J H00J 119.3 . . ?
C00S C00J C00D 121.4(3) . . ?
C00S C00J H00J 119.3 . . ?
C00F C00K H00K 119.3 . . ?
C00L C00K C00F 121.4(2) . . ?
C00L C00K H00K 119.3 . . ?
C005 C00L H00L 121.1 . . ?
C00K C00L C005 117.9(2) . . ?
C00K C00L H00L 121.1 . . ?
C00G C00M C00P 117.9(3) . . ?
C00G C00M C00X 121.5(3) . . ?
C00P C00M C00X 120.7(3) . . ?
C00B C00N H00N 120.6 . . ?
C00F C00N C00B 118.8(2) . . ?
C00F C00N H00N 120.6 . . ?
C00G C00O C00Z 120.7(3) . . ?
C00U C00O C00G 118.0(3) . . ?
C00U C00O C00Z 121.3(3) . . ?
C00M C00P H00P 119.0 . . ?
C00R C00P C00M 122.0(3) . . ?
C00R C00P H00P 119.0 . . ?
N00E C00Q C00F 177.6(3) . . ?
C00P C00R C00U 118.1(3) . . ?
C00P C00R C00Y 120.8(3) . . ?
C00U C00R C00Y 121.1(3) . . ?
C00J C00S H00S 119.8 . . ?
C00V C00S C00J 120.4(3) . . ?
C00V C00S H00S 119.8 . . ?
C00D C00T H00T 119.1 . . ?
C00W C00T C00D 121.8(3) . . ?
C00W C00T H00T 119.1 . . ?
C00O C00U H00U 118.9 . . ?
C00R C00U C00O 122.3(3) . . ?
C00R C00U H00U 118.9 . . ?
C00S C00V H00V 120.3 . . ?
C00S C00V C00W 119.4(3) . . ?
C00W C00V H00V 120.3 . . ?
C00T C00W C00V 119.9(3) . . ?
C00T C00W H00W 120.0 . . ?
C00V C00W H00W 120.0 . . ?
C00M C00X H00B 109.5 . . ?
C00M C00X H00C 109.5 . . ?
C00M C00X H00D 109.5 . . ?
H00B C00X H00C 109.5 . . ?
H00B C00X H00D 109.5 . . ?
H00C C00X H00D 109.5 . . ?
C00R C00Y H00E 109.5 . . ?
C00R C00Y H00F 109.5 . . ?
C00R C00Y H00G 109.5 . . ?
H00E C00Y H00F 109.5 . . ?
H00E C00Y H00G 109.5 . . ?
H00F C00Y H00G 109.5 . . ?
C00O C00Z H00M 109.5 . . ?
C00O C00Z H00O 109.5 . . ?
C00O C00Z H00Q 109.5 . . ?
H00M C00Z H00O 109.5 . . ?
H00M C00Z H00Q 109.5 . . ?
H00O C00Z H00Q 109.5 . . ?

loop_
_geom_bond_atom_site_label_1
_geom_bond_atom_site_label_2
_geom_bond_distance
_geom_bond_site_symmetry_2
_geom_bond_publ_flag
N001 C005 1.393(3) . ?
N001 C006 1.416(3) . ?
N001 C008 1.424(3) . ?
N002 C006 1.329(3) . ?
N002 C007 1.349(3) . ?
N003 C006 1.320(3) . ?
N003 C00C 1.348(3) . ?
N004 H004 0.8700 . ?
N004 C00C 1.358(3) . ?
N004 C00G 1.427(3) . ?
C005 C00B 1.403(3) . ?
C005 C00L 1.388(3) . ?
C007 H007 0.9400 . ?
C007 C00A 1.358(3) . ?
C008 C009 1.444(3) . ?
C008 C00I 1.356(3) . ?
C009 H009 0.9400 . ?
C009 C00H 1.332(3) . ?
C00A H00A 0.9400 . ?
C00A C00C 1.393(4) . ?
C00B C00I 1.419(3) . ?
C00B C00N 1.389(3) . ?
C00D C00H 1.455(3) . ?
C00D C00J 1.392(4) . ?
C00D C00T 1.385(4) . ?
N00E C00Q 1.143(3) . ?
C00F C00K 1.399(3) . ?
C00F C00N 1.387(3) . ?
C00F C00Q 1.435(4) . ?
C00G C00M 1.391(4) . ?
C00G C00O 1.386(4) . ?
C00H H00H 0.9400 . ?
C00I H00I 0.9400 . ?
C00J H00J 0.9400 . ?
C00J C00S 1.377(4) . ?
C00K H00K 0.9400 . ?
C00K C00L 1.370(3) . ?
C00L H00L 0.9400 . ?
C00M C00P 1.391(3) . ?
C00M C00X 1.507(4) . ?
C00N H00N 0.9400 . ?
C00O C00U 1.384(4) . ?
C00O C00Z 1.506(4) . ?
C00P H00P 0.9400 . ?
C00P C00R 1.379(4) . ?
C00R C00U 1.382(4) . ?
C00R C00Y 1.518(4) . ?
C00S H00S 0.9400 . ?
C00S C00V 1.371(4) . ?
C00T H00T 0.9400 . ?
C00T C00W 1.375(4) . ?
C00U H00U 0.9400 . ?
C00V H00V 0.9400 . ?
C00V C00W 1.384(4) . ?
C00W H00W 0.9400 . ?
C00X H00B 0.9700 . ?
C00X H00C 0.9700 . ?
C00X H00D 0.9700 . ?
C00Y H00E 0.9700 . ?
C00Y H00F 0.9700 . ?
C00Y H00G 0.9700 . ?
C00Z H00M 0.9700 . ?
C00Z H00O 0.9700 . ?
C00Z H00Q 0.9700 . ?

loop_
_geom_torsion_atom_site_label_1
_geom_torsion_atom_site_label_2
_geom_torsion_atom_site_label_3
_geom_torsion_atom_site_label_4
_geom_torsion
_geom_torsion_site_symmetry_1
_geom_torsion_site_symmetry_2
_geom_torsion_site_symmetry_3
_geom_torsion_site_symmetry_4
_geom_torsion_publ_flag
N001 C005 C00B C00I 0.3(3) . . . . ?
N001 C005 C00B C00N 180.0(2) . . . . ?
N001 C005 C00L C00K 178.8(3) . . . . ?
N001 C008 C009 C00H -146.6(3) . . . . ?
N001 C008 C00I C00B -0.1(3) . . . . ?
N002 C007 C00A C00C 4.1(4) . . . . ?
N004 C00G C00M C00P -177.7(2) . . . . ?
N004 C00G C00M C00X 3.4(4) . . . . ?
N004 C00G C00O C00U 178.5(2) . . . . ?
N004 C00G C00O C00Z -2.7(4) . . . . ?
C005 N001 C006 N002 30.1(4) . . . . ?
C005 N001 C006 N003 -150.5(2) . . . . ?
C005 N001 C008 C009 -176.3(2) . . . . ?
C005 N001 C008 C00I 0.3(3) . . . . ?
C005 C00B C00I C008 -0.2(3) . . . . ?
C005 C00B C00N C00F 0.8(4) . . . . ?
C006 N001 C005 C00B 178.4(2) . . . . ?
C006 N001 C005 C00L 0.9(5) . . . . ?
C006 N001 C008 C009 4.9(4) . . . . ?
C006 N001 C008 C00I -178.5(2) . . . . ?
C006 N002 C007 C00A -0.7(4) . . . . ?
C006 N003 C00C N004 178.7(2) . . . . ?
C006 N003 C00C C00A -2.1(4) . . . . ?
C007 N002 C006 N001 174.3(2) . . . . ?
C007 N002 C006 N003 -5.0(4) . . . . ?
C007 C00A C00C N003 -2.6(4) . . . . ?
C007 C00A C00C N004 176.5(2) . . . . ?
C008 N001 C005 C00B -0.4(3) . . . . ?
C008 N001 C005 C00L -177.9(3) . . . . ?
C008 N001 C006 N002 -151.3(2) . . . . ?
C008 N001 C006 N003 28.1(3) . . . . ?
C008 C009 C00H C00D -178.3(2) . . . . ?
C009 C008 C00I C00B 176.4(3) . . . . ?
C00B C005 C00L C00K 1.6(4) . . . . ?
C00C N003 C006 N001 -173.0(2) . . . . ?
C00C N003 C006 N002 6.4(4) . . . . ?
C00C N004 C00G C00M -88.3(4) . . . . ?
C00C N004 C00G C00O 93.2(3) . . . . ?
C00D C00J C00S C00V 0.0(4) . . . . ?
C00D C00T C00W C00V 1.2(5) . . . . ?
C00F C00K C00L C005 0.6(4) . . . . ?
C00G N004 C00C N003 -163.9(2) . . . . ?
C00G N004 C00C C00A 16.9(4) . . . . ?
C00G C00M C00P C00R -0.4(4) . . . . ?
C00G C00O C00U C00R -1.3(5) . . . . ?
C00H C00D C00J C00S -179.4(2) . . . . ?
C00H C00D C00T C00W 178.7(3) . . . . ?
C00I C008 C009 C00H 37.5(4) . . . . ?
C00I C00B C00N C00F -179.7(3) . . . . ?
C00J C00D C00H C009 14.6(4) . . . . ?
C00J C00D C00T C00W -1.4(4) . . . . ?
C00J C00S C00V C00W -0.2(5) . . . . ?
C00K C00F C00N C00B 1.3(4) . . . . ?
C00L C005 C00B C00I 178.1(3) . . . . ?
C00L C005 C00B C00N -2.3(4) . . . . ?
C00M C00G C00O C00U 0.0(4) . . . . ?
C00M C00G C00O C00Z 178.8(3) . . . . ?
C00M C00P C00R C00U -0.8(4) . . . . ?
C00M C00P C00R C00Y 180.0(3) . . . . ?
C00N C00B C00I C008 -179.7(3) . . . . ?
C00N C00F C00K C00L -2.0(4) . . . . ?
C00O C00G C00M C00P 0.8(4) . . . . ?
C00O C00G C00M C00X -178.1(3) . . . . ?
C00P C00R C00U C00O 1.6(5) . . . . ?
C00Q C00F C00K C00L 175.7(3) . . . . ?
C00Q C00F C00N C00B -176.4(3) . . . . ?
C00S C00V C00W C00T -0.4(5) . . . . ?
C00T C00D C00H C009 -165.5(3) . . . . ?
C00T C00D C00J C00S 0.7(4) . . . . ?
C00X C00M C00P C00R 178.5(3) . . . . ?
C00Y C00R C00U C00O -179.1(3) . . . . ?
C00Z C00O C00U C00R 180.0(3) . . . . ?
